data_4307620
loop_
_publ_author_name
'Antonio Otero'
'Juan Fern\'andez-Baeza'
'Antonio Anti\~nolo'
'Juan Tejeda'
'Agust\'in Lara-S\'anchez'
'Luis F. S\'anchez-Barba'
'Isabel L\'opez-Solera'
'Ana M. Rodr\'iguez'

_publ_contact_author
;                                                                               
     'Fernandez-Baeza, J.'                                     
      Departamento de Quimica Inorganica, Organica y Bioquimica
      Campus Universitario
      Universidad de Castilla-La Mancha
      13071-Ciudad Real
      Spain
;
_publ_contact_author_email juan.fbaeza@uclm.es
_publ_contact_author_phone '+34 926295300'
_publ_section_title
;
Lithium, Titanium, and Zirconium Complexes with Novel Amidinate Scorpionate
Ligands
;
_journal_name_full 'Inorganic Chemistry'
_journal_page_first 1760
_journal_page_last 1770
_journal_paper_doi 10.1021/ic062093c
_journal_volume 46
_journal_year 2007
_chemical_formula_moiety 'C42 H68 Li2 N16 O2, C8 H16 O2'
_chemical_formula_sum 'C50 H84 Li2 N16 O4'
_chemical_formula_weight 987.21
_chemical_name_systematic
;
 ?
;
_space_group_IT_number 15
_symmetry_cell_setting monoclinic
_symmetry_space_group_name_Hall '-C 2yc'
_symmetry_space_group_name_H-M 'C 1 2/c 1'
_atom_sites_solution_hydrogens geom
_atom_sites_solution_primary direct
_atom_sites_solution_secondary difmap
_audit_creation_method SHELXL-97
_cell_angle_alpha 90.00
_cell_angle_beta 102.064(7)
_cell_angle_gamma 90.00
_cell_formula_units_Z 4
_cell_length_a 22.883(6)
_cell_length_b 11.983(3)
_cell_length_c 21.052(5)
_cell_measurement_temperature 160(2)
_cell_volume 5645(2)
_computing_cell_refinement 'Bruker SAINT'
_computing_data_collection 'Bruker APEX'
_computing_data_reduction 'Bruker SHELXTL'
_computing_molecular_graphics 'Bruker SHELXTL'
_computing_publication_material 'Bruker SHELXTL'
_computing_structure_refinement 'SHELXL-97 (Sheldrick, 1997)'
_computing_structure_solution 'SHELXS-97 (Sheldrick, 1990)'
_diffrn_ambient_temperature 160(2)
_diffrn_measured_fraction_theta_full 0.979
_diffrn_measured_fraction_theta_max 0.979
_diffrn_measurement_device_type 'CCD area detector'
_diffrn_measurement_method 'omega scan'
_diffrn_radiation_monochromator graphite
_diffrn_radiation_source 'fine-focus sealed tube'
_diffrn_radiation_type MoK\a
_diffrn_radiation_wavelength 0.71073
_diffrn_reflns_av_R_equivalents 0.0791
_diffrn_reflns_av_sigmaI/netI 0.1091
_diffrn_reflns_limit_h_max 26
_diffrn_reflns_limit_h_min -27
_diffrn_reflns_limit_k_max 14
_diffrn_reflns_limit_k_min -14
_diffrn_reflns_limit_l_max 24
_diffrn_reflns_limit_l_min -23
_diffrn_reflns_number 13916
_diffrn_reflns_theta_full 25.00
_diffrn_reflns_theta_max 25.00
_diffrn_reflns_theta_min 1.93
_exptl_absorpt_coefficient_mu 0.076
_exptl_absorpt_correction_T_max 0.9947
_exptl_absorpt_correction_T_min 0.9609
_exptl_absorpt_correction_type empirical
_exptl_absorpt_process_details SADABS
_exptl_crystal_colour colorless
_exptl_crystal_density_diffrn 1.162
_exptl_crystal_density_method 'not measured'
_exptl_crystal_description prism
_exptl_crystal_F_000 2136
_exptl_crystal_size_max 0.39
_exptl_crystal_size_mid 0.27
_exptl_crystal_size_min 0.07
_refine_diff_density_max 0.423
_refine_diff_density_min -0.212
_refine_diff_density_rms 0.049
_refine_ls_extinction_method none
_refine_ls_goodness_of_fit_ref 0.946
_refine_ls_hydrogen_treatment constr
_refine_ls_matrix_type full
_refine_ls_number_parameters 380
_refine_ls_number_reflns 4877
_refine_ls_number_restraints 54
_refine_ls_restrained_S_all 0.946
_refine_ls_R_factor_all 0.1550
_refine_ls_R_factor_gt 0.0710
_refine_ls_shift/su_max 0.040
_refine_ls_shift/su_mean 0.001
_refine_ls_structure_factor_coef Fsqd
_refine_ls_weighting_details 'calc w=1/[\s^2^(Fo^2^)+(0.1131P)^2^+0.0000P] where P=(Fo^2^+2Fc^2^)/3'
_refine_ls_weighting_scheme calc
_refine_ls_wR_factor_gt 0.1775
_refine_ls_wR_factor_ref 0.2225
_reflns_number_gt 2259
_reflns_number_total 4877
_reflns_threshold_expression >2sigma(I)
_cod_data_source_file ic062093csi20061102_124645_4.cif
_cod_data_source_block 4
_cod_database_code 4307620

loop_
_symmetry_equiv_pos_as_xyz
'x, y, z'
'-x, y, -z+1/2'
'x+1/2, y+1/2, z'
'-x+1/2, y+1/2, -z+1/2'
'-x, -y, -z'
'x, -y, z-1/2'
'-x+1/2, -y+1/2, -z'
'x+1/2, -y+1/2, z-1/2'

loop_
_atom_site_label
_atom_site_type_symbol
_atom_site_fract_x
_atom_site_fract_y
_atom_site_fract_z
_atom_site_U_iso_or_equiv
_atom_site_adp_type
_atom_site_occupancy
_atom_site_symmetry_multiplicity
_atom_site_calc_flag
_atom_site_refinement_flags
_atom_site_disorder_assembly
_atom_site_disorder_group
N1 N 0.38118(13) 0.1223(2) 0.59896(14) 0.0439(8) Uani 1 1 d . . .
N2 N 0.39916(13) 0.1937(2) 0.55585(14) 0.0459(8) Uani 1 1 d . . .
N3 N 0.33986(12) -0.0371(2) 0.53655(13) 0.0414(8) Uani 1 1 d . . .
N4 N 0.35773(12) -0.0178(2) 0.47861(13) 0.0426(8) Uani 1 1 d . . .
N5 N 0.27452(12) 0.1418(2) 0.64515(13) 0.0462(8) Uani 1 1 d . . .
N6 N 0.22520(13) 0.0214(2) 0.56004(14) 0.0476(8) Uani 1 1 d . . .
N7 N 0.29269(13) 0.2267(2) 0.41804(14) 0.0501(9) Uani 1 1 d . . .
N8 N 0.27896(14) 0.2349(3) 0.30576(15) 0.0599(10) Uani 1 1 d . . .
C1 C 0.44721(17) 0.2460(3) 0.59079(19) 0.0502(10) Uani 1 1 d . . .
C2 C 0.45870(17) 0.2085(3) 0.65482(18) 0.0525(10) Uani 1 1 d . . .
H2 H 0.4899 0.2328 0.6892 0.063 Uiso 1 1 calc R . .
C3 C 0.41629(17) 0.1297(3) 0.65857(18) 0.0471(10) Uani 1 1 d . . .
C4 C 0.40546(17) 0.0627(3) 0.71471(18) 0.0584(11) Uani 1 1 d . . .
H4A H 0.3657 0.0800 0.7225 0.088 Uiso 1 1 calc R . .
H4B H 0.4358 0.0811 0.7535 0.088 Uiso 1 1 calc R . .
H4C H 0.4078 -0.0169 0.7050 0.088 Uiso 1 1 calc R . .
C5 C 0.47871(18) 0.3346(3) 0.55975(19) 0.0664(12) Uani 1 1 d . . .
H5A H 0.5004 0.2996 0.5295 0.100 Uiso 1 1 calc R . .
H5B H 0.5069 0.3746 0.5935 0.100 Uiso 1 1 calc R . .
H5C H 0.4492 0.3872 0.5361 0.100 Uiso 1 1 calc R . .
C6 C 0.36146(16) -0.1190(3) 0.45277(17) 0.0486(10) Uani 1 1 d . . .
C7 C 0.34555(17) -0.2004(3) 0.49322(18) 0.0561(11) Uani 1 1 d . . .
H7 H 0.3446 -0.2786 0.4857 0.067 Uiso 1 1 calc R . .
C8 C 0.33163(17) -0.1479(3) 0.54535(18) 0.0506(10) Uani 1 1 d . . .
C9 C 0.31270(19) -0.1924(3) 0.60424(18) 0.0640(12) Uani 1 1 d . . .
H9A H 0.3349 -0.1541 0.6430 0.096 Uiso 1 1 calc R . .
H9B H 0.3210 -0.2726 0.6081 0.096 Uiso 1 1 calc R . .
H9C H 0.2698 -0.1796 0.6003 0.096 Uiso 1 1 calc R . .
C10 C 0.38103(17) -0.1316(3) 0.39029(17) 0.0606(12) Uani 1 1 d . . .
H10A H 0.3719 -0.0632 0.3647 0.091 Uiso 1 1 calc R . .
H10B H 0.3600 -0.1947 0.3661 0.091 Uiso 1 1 calc R . .
H10C H 0.4242 -0.1453 0.3989 0.091 Uiso 1 1 calc R . .
C11 C 0.33053(16) 0.0537(3) 0.57675(16) 0.0412(9) Uani 1 1 d . . .
C12 C 0.27666(16) 0.0767(3) 0.59295(17) 0.0438(9) Uani 1 1 d . . .
C13 C 0.17419(17) 0.0121(3) 0.59020(19) 0.0623(12) Uani 1 1 d . . .
H13A H 0.1878 0.0103 0.6375 0.093 Uiso 1 1 calc R . .
H13B H 0.1523 -0.0568 0.5756 0.093 Uiso 1 1 calc R . .
H13C H 0.1478 0.0764 0.5779 0.093 Uiso 1 1 calc R . .
C14 C 0.21185(17) 0.0168(4) 0.48971(18) 0.0630(12) Uani 1 1 d . . .
H14A H 0.2449 0.0500 0.4732 0.095 Uiso 1 1 calc R . .
H14B H 0.1750 0.0584 0.4728 0.095 Uiso 1 1 calc R . .
H14C H 0.2066 -0.0611 0.4755 0.095 Uiso 1 1 calc R . .
C15 C 0.26640(16) 0.2750(3) 0.36336(18) 0.0457(10) Uani 1 1 d . . .
C16 C 0.30592(18) 0.1260(3) 0.3029(2) 0.0671(12) Uani 1 1 d . . .
H16A H 0.3480 0.1350 0.3007 0.101 Uiso 1 1 calc R . .
H16B H 0.2848 0.0860 0.2643 0.101 Uiso 1 1 calc R . .
H16C H 0.3032 0.0833 0.3419 0.101 Uiso 1 1 calc R . .
C17 C 0.2635(2) 0.2951(4) 0.24566(19) 0.0752(14) Uani 1 1 d . . .
H17A H 0.2472 0.3683 0.2535 0.113 Uiso 1 1 calc R . .
H17B H 0.2334 0.2530 0.2149 0.113 Uiso 1 1 calc R . .
H17C H 0.2992 0.3051 0.2275 0.113 Uiso 1 1 calc R . .
Li1 Li 0.3666(3) 0.1516(5) 0.4589(3) 0.0524(16) Uani 1 1 d . . .
O1 O 0.43519(11) 0.1779(2) 0.41779(12) 0.0611(8) Uani 1 1 d . . .
C40 C 0.48891(19) 0.1152(4) 0.4298(2) 0.0776(14) Uani 1 1 d . . .
H40A H 0.4810 0.0360 0.4383 0.093 Uiso 1 1 calc R . .
H40B H 0.5177 0.1456 0.4676 0.093 Uiso 1 1 calc R . .
C41 C 0.5122(2) 0.1261(5) 0.3702(3) 0.114(2) Uani 1 1 d . . .
H41A H 0.5564 0.1308 0.3808 0.137 Uiso 1 1 calc R . .
H41B H 0.5003 0.0610 0.3415 0.137 Uiso 1 1 calc R . .
C42 C 0.4872(3) 0.2261(5) 0.3391(3) 0.132(2) Uani 1 1 d . . .
H42A H 0.4682 0.2108 0.2932 0.158 Uiso 1 1 calc R . .
H42B H 0.5189 0.2828 0.3400 0.158 Uiso 1 1 calc R . .
C43 C 0.44228(18) 0.2671(3) 0.37485(19) 0.0621(12) Uani 1 1 d . . .
H43A H 0.4566 0.3355 0.3996 0.074 Uiso 1 1 calc R . .
H43B H 0.4040 0.2837 0.3446 0.074 Uiso 1 1 calc R . .
O2 O 0.4206(6) 0.5628(7) 0.7281(5) 0.092(3) Uani 0.50 1 d PDU A 1
C50 C 0.4193(11) 0.4804(13) 0.7758(8) 0.098(5) Uani 0.50 1 d PDU A 1
H50A H 0.4108 0.5144 0.8158 0.118 Uiso 0.50 1 calc PR A 1
H50B H 0.4580 0.4406 0.7869 0.118 Uiso 0.50 1 calc PR A 1
C51 C 0.3704(14) 0.402(2) 0.7460(15) 0.104(6) Uani 0.50 1 d PDU A 1
H51A H 0.3849 0.3243 0.7502 0.124 Uiso 0.50 1 calc PR A 1
H51B H 0.3363 0.4091 0.7680 0.124 Uiso 0.50 1 calc PR A 1
C52 C 0.3512(11) 0.433(2) 0.6760(12) 0.112(7) Uani 0.50 1 d PDU A 1
H52A H 0.3494 0.3668 0.6477 0.134 Uiso 0.50 1 calc PR A 1
H52B H 0.3118 0.4706 0.6673 0.134 Uiso 0.50 1 calc PR A 1
C53 C 0.3984(9) 0.5093(17) 0.6669(9) 0.072(3) Uani 0.50 1 d PDU A 1
H53A H 0.4309 0.4677 0.6529 0.086 Uiso 0.50 1 calc PR A 1
H53B H 0.3824 0.5656 0.6333 0.086 Uiso 0.50 1 calc PR A 1
O3 O 0.4158(6) 0.4061(14) 0.7780(6) 0.147(5) Uani 0.50 1 d PDU B 2
C60 C 0.3593(10) 0.3713(18) 0.7445(11) 0.079(4) Uani 0.50 1 d PDU B 2
H60A H 0.3280 0.3944 0.7679 0.094 Uiso 0.50 1 calc PR B 2
H60B H 0.3581 0.2891 0.7395 0.094 Uiso 0.50 1 calc PR B 2
C61 C 0.3504(11) 0.4273(13) 0.6794(10) 0.075(5) Uani 0.50 1 d PDU B 2
H61A H 0.3551 0.3728 0.6456 0.090 Uiso 0.50 1 calc PR B 2
H61B H 0.3098 0.4599 0.6677 0.090 Uiso 0.50 1 calc PR B 2
C62 C 0.3960(14) 0.516(2) 0.6847(11) 0.136(9) Uani 0.50 1 d PDU B 2
H62A H 0.3779 0.5886 0.6690 0.163 Uiso 0.50 1 calc PR B 2
H62B H 0.4272 0.4966 0.6603 0.163 Uiso 0.50 1 calc PR B 2
C63 C 0.4203(16) 0.518(2) 0.7552(12) 0.173(11) Uani 0.50 1 d PDU B 2
H63A H 0.4625 0.5427 0.7644 0.207 Uiso 0.50 1 calc PR B 2
H63B H 0.3970 0.5699 0.7769 0.207 Uiso 0.50 1 calc PR B 2

loop_
_atom_site_aniso_label
_atom_site_aniso_U_11
_atom_site_aniso_U_22
_atom_site_aniso_U_33
_atom_site_aniso_U_23
_atom_site_aniso_U_13
_atom_site_aniso_U_12
N1 0.0528(19) 0.0462(18) 0.0341(19) 0.0006(14) 0.0118(16) -0.0006(16)
N2 0.0562(19) 0.0453(17) 0.0380(19) 0.0009(15) 0.0139(16) -0.0011(16)
N3 0.0497(18) 0.0443(18) 0.0330(18) -0.0003(14) 0.0150(15) 0.0039(15)
N4 0.0510(18) 0.0471(18) 0.0316(18) 0.0003(14) 0.0129(15) 0.0041(15)
N5 0.0537(19) 0.0491(18) 0.0381(19) -0.0042(14) 0.0146(15) 0.0133(16)
N6 0.0518(19) 0.0524(19) 0.043(2) -0.0064(15) 0.0202(16) -0.0005(16)
N7 0.0574(19) 0.0508(19) 0.040(2) 0.0086(15) 0.0046(16) 0.0079(16)
N8 0.074(2) 0.065(2) 0.041(2) -0.0067(16) 0.0135(18) 0.0262(18)
C1 0.057(2) 0.050(2) 0.043(3) -0.003(2) 0.009(2) -0.001(2)
C2 0.058(2) 0.059(3) 0.038(3) -0.0060(19) 0.0044(19) 0.000(2)
C3 0.054(2) 0.056(2) 0.033(2) 0.0001(18) 0.011(2) 0.010(2)
C4 0.065(3) 0.069(3) 0.040(2) 0.002(2) 0.010(2) 0.007(2)
C5 0.076(3) 0.067(3) 0.058(3) 0.002(2) 0.018(2) -0.019(2)
C6 0.060(2) 0.047(2) 0.039(2) -0.0048(18) 0.011(2) 0.004(2)
C7 0.077(3) 0.041(2) 0.055(3) -0.0054(19) 0.023(2) 0.001(2)
C8 0.069(3) 0.042(2) 0.045(3) 0.0044(18) 0.021(2) 0.001(2)
C9 0.095(3) 0.048(2) 0.056(3) 0.0072(19) 0.033(2) 0.002(2)
C10 0.077(3) 0.066(3) 0.043(3) -0.0108(19) 0.023(2) 0.006(2)
C11 0.048(2) 0.044(2) 0.034(2) -0.0012(17) 0.0142(18) 0.0069(19)
C12 0.056(2) 0.042(2) 0.034(2) 0.0027(17) 0.012(2) 0.007(2)
C13 0.069(3) 0.062(3) 0.067(3) -0.009(2) 0.039(2) -0.009(2)
C14 0.060(3) 0.081(3) 0.049(3) -0.007(2) 0.014(2) -0.019(2)
C15 0.046(2) 0.048(2) 0.045(3) -0.0050(19) 0.0166(19) 0.003(2)
C16 0.071(3) 0.066(3) 0.063(3) -0.017(2) 0.011(2) 0.016(2)
C17 0.107(4) 0.080(3) 0.042(3) 0.002(2) 0.023(3) 0.026(3)
Li1 0.064(4) 0.055(4) 0.039(4) 0.002(3) 0.011(3) -0.001(3)
O1 0.0568(17) 0.0719(18) 0.0584(18) 0.0202(15) 0.0205(14) 0.0077(15)
C40 0.061(3) 0.082(3) 0.085(4) 0.024(3) 0.005(3) 0.008(3)
C41 0.100(4) 0.135(5) 0.115(5) 0.000(4) 0.039(4) 0.047(4)
C42 0.138(5) 0.135(5) 0.156(6) 0.066(5) 0.108(5) 0.052(4)
C43 0.069(3) 0.062(3) 0.063(3) 0.014(2) 0.030(2) 0.006(2)
O2 0.101(6) 0.088(5) 0.086(7) -0.016(4) 0.018(5) -0.009(5)
C50 0.129(12) 0.089(10) 0.083(7) -0.015(7) 0.038(8) -0.032(11)
C51 0.140(16) 0.090(14) 0.092(10) -0.029(8) 0.050(10) -0.033(10)
C52 0.072(12) 0.167(17) 0.100(11) -0.007(11) 0.026(9) -0.035(10)
C53 0.073(8) 0.068(8) 0.076(7) -0.012(5) 0.018(7) 0.012(6)
O3 0.094(7) 0.234(15) 0.100(7) -0.010(10) -0.009(5) 0.017(11)
C60 0.093(9) 0.082(11) 0.067(8) -0.015(7) 0.030(7) 0.011(8)
C61 0.103(14) 0.050(7) 0.067(9) -0.020(6) 0.010(8) 0.012(7)
C62 0.157(18) 0.122(16) 0.146(17) -0.003(14) 0.074(13) -0.041(12)
C63 0.144(17) 0.181(18) 0.17(2) -0.082(15) 0.01(2) -0.075(17)

loop_
_atom_type_symbol
_atom_type_description
_atom_type_scat_dispersion_real
_atom_type_scat_dispersion_imag
_atom_type_scat_source
C C 0.0033 0.0016 'International Tables Vol C Tables 4.2.6.8 and 6.1.1.4'
H H 0.0000 0.0000 'International Tables Vol C Tables 4.2.6.8 and 6.1.1.4'
Li Li -0.0003 0.0001 'International Tables Vol C Tables 4.2.6.8 and 6.1.1.4'
N N 0.0061 0.0033 'International Tables Vol C Tables 4.2.6.8 and 6.1.1.4'
O O 0.0106 0.0060 'International Tables Vol C Tables 4.2.6.8 and 6.1.1.4'

loop_
_geom_angle_atom_site_label_1
_geom_angle_atom_site_label_2
_geom_angle_atom_site_label_3
_geom_angle
_geom_angle_site_symmetry_1
_geom_angle_site_symmetry_3
_geom_angle_publ_flag
C3 N1 N2 111.9(3) . . ?
C3 N1 C11 129.3(3) . . ?
N2 N1 C11 118.8(3) . . ?
C1 N2 N1 104.7(3) . . ?
C1 N2 Li1 137.2(3) . . ?
N1 N2 Li1 113.7(3) . . ?
C8 N3 N4 111.0(3) . . ?
C8 N3 C11 128.6(3) . . ?
N4 N3 C11 120.4(3) . . ?
C6 N4 N3 105.2(3) . . ?
C6 N4 Li1 141.4(3) . . ?
N3 N4 Li1 113.3(3) . . ?
C15 N5 C12 117.2(3) 7_556 . ?
C12 N6 C13 119.4(3) . . ?
C12 N6 C14 119.9(3) . . ?
C13 N6 C14 115.4(3) . . ?
C15 N7 Li1 141.7(3) . . ?
C15 N8 C17 122.6(3) . . ?
C15 N8 C16 120.9(3) . . ?
C17 N8 C16 116.4(3) . . ?
N2 C1 C2 110.3(3) . . ?
N2 C1 C5 120.1(3) . . ?
C2 C1 C5 129.5(4) . . ?
C3 C2 C1 106.6(3) . . ?
N1 C3 C2 106.5(3) . . ?
N1 C3 C4 122.6(3) . . ?
C2 C3 C4 130.9(4) . . ?
N4 C6 C7 109.8(3) . . ?
N4 C6 C10 120.6(3) . . ?
C7 C6 C10 129.6(3) . . ?
C8 C7 C6 107.8(3) . . ?
N3 C8 C7 106.2(3) . . ?
N3 C8 C9 122.3(3) . . ?
C7 C8 C9 131.4(3) . . ?
C12 C11 N1 121.0(3) . . ?
C12 C11 N3 123.8(3) . . ?
N1 C11 N3 115.2(3) . . ?
N5 C12 C11 120.2(3) . . ?
N5 C12 N6 120.2(3) . . ?
C11 C12 N6 119.1(3) . . ?
N7 C15 N5 128.0(3) . 7_556 ?
N7 C15 N8 118.1(3) . . ?
N5 C15 N8 113.7(3) 7_556 . ?
N7 Li1 O1 115.5(3) . . ?
N7 Li1 N2 114.8(3) . . ?
O1 Li1 N2 103.7(3) . . ?
N7 Li1 N4 115.1(3) . . ?
O1 Li1 N4 111.2(3) . . ?
N2 Li1 N4 94.0(3) . . ?
C40 O1 C43 107.4(3) . . ?
C40 O1 Li1 125.3(3) . . ?
C43 O1 Li1 127.1(3) . . ?
O1 C40 C41 104.9(4) . . ?
C42 C41 C40 106.6(4) . . ?
C41 C42 C43 107.4(4) . . ?
O1 C43 C42 104.9(3) . . ?
C50 O2 C53 105.7(11) . . ?
O2 C50 C51 105.3(13) . . ?
C52 C51 C50 107.5(15) . . ?
C53 C52 C51 102.2(17) . . ?
O2 C53 C52 107.1(16) . . ?
C60 O3 C63 103.5(15) . . ?
O3 C60 C61 105.2(14) . . ?
C62 C61 C60 107.1(15) . . ?
C61 C62 C63 101.5(17) . . ?
O3 C63 C62 106.5(17) . . ?

loop_
_geom_bond_atom_site_label_1
_geom_bond_atom_site_label_2
_geom_bond_distance
_geom_bond_site_symmetry_2
_geom_bond_publ_flag
N1 C3 1.344(4) . ?
N1 N2 1.372(4) . ?
N1 C11 1.418(4) . ?
N2 C1 1.344(4) . ?
N2 Li1 2.083(7) . ?
N3 C8 1.359(4) . ?
N3 N4 1.384(3) . ?
N3 C11 1.421(4) . ?
N4 C6 1.339(4) . ?
N4 Li1 2.090(7) . ?
N5 C15 1.354(4) 7_556 ?
N5 C12 1.356(4) . ?
N6 C12 1.402(4) . ?
N6 C13 1.445(4) . ?
N6 C14 1.449(4) . ?
N7 C15 1.316(4) . ?
N7 Li1 1.950(7) . ?
N8 C15 1.389(4) . ?
N8 C17 1.435(5) . ?
N8 C16 1.450(4) . ?
C1 C2 1.393(5) . ?
C1 C5 1.507(5) . ?
C2 C3 1.368(5) . ?
C3 C4 1.491(5) . ?
C6 C7 1.392(5) . ?
C6 C10 1.483(5) . ?
C7 C8 1.359(5) . ?
C8 C9 1.495(5) . ?
C11 C12 1.374(4) . ?
C15 N5 1.354(4) 7_556 ?
Li1 O1 1.969(7) . ?
O1 C40 1.417(5) . ?
O1 C43 1.431(4) . ?
C40 C41 1.467(6) . ?
C41 C42 1.427(7) . ?
C42 C43 1.481(6) . ?
O2 C50 1.414(14) . ?
O2 C53 1.433(17) . ?
C50 C51 1.49(2) . ?
C51 C52 1.49(3) . ?
C52 C53 1.46(2) . ?
O3 C60 1.401(17) . ?
O3 C63 1.435(19) . ?
C60 C61 1.50(2) . ?
C61 C62 1.48(3) . ?
C62 C63 1.47(2) . ?
